data_4117630
loop_
_publ_author_name
'Ana E. Platero-Prats'
'V\'ictor A. de la Pe\~na-O'Shea'
'Davide M. Proserpio'
'Natalia Snejko'
'Enrique Guti\'errez-Puebla'
'\'Angeles Monge'

_publ_contact_author
;
        Enrique Guti\'errez Puebla
        Department of New Architectures in Materials Chemistry
        Institute of Materials Science of Madrid-CSIC. Spain
;
_publ_contact_author_email egutierrez@icmm.csic.es
_publ_contact_author_fax +34-913720623
_publ_contact_author_phone +34-913349024
_publ_section_title
;
 Insight into the SBU Condensation in Mg Coordination and Supramolecular
 Frameworks: A Combined Experimental and Theoretical Study
;
_journal_name_full 'Journal of the American Chemical Society'
_journal_page_first 4762
_journal_page_last 4771
_journal_paper_doi 10.1021/ja210564a
_journal_volume 134
_journal_year 2012
_chemical_formula_sum 'C29 H18 F6 Mg N2 O5'
_chemical_formula_weight 612.76
_chemical_name_systematic
; 
 ? 
;
_space_group_IT_number 61
_symmetry_cell_setting orthorhombic
_symmetry_space_group_name_Hall '-P 2ac 2ab'
_symmetry_space_group_name_H-M 'P b c a'
_atom_sites_solution_hydrogens geom
_atom_sites_solution_primary direct
_atom_sites_solution_secondary difmap
_audit_creation_method SHELXL-97
_cell_angle_alpha 90.00
_cell_angle_beta 90.00
_cell_angle_gamma 90.00
_cell_formula_units_Z 8
_cell_length_a 20.9727(5)
_cell_length_b 9.3428(2)
_cell_length_c 27.9724(6)
_cell_measurement_reflns_used 7061
_cell_measurement_temperature 296(2)
_cell_measurement_theta_max 58.18
_cell_measurement_theta_min 3.16
_cell_volume 5481.0(2)
_computing_cell_refinement 'Bruker SAINT'
_computing_data_collection 'Bruker APEX2'
_computing_data_reduction 'Bruker SAINT'
_computing_molecular_graphics 'Bruker SHELXTL'
_computing_publication_material 'Bruker SHELXTL'
_computing_structure_refinement 'SHELXL-97 (Sheldrick, 1997)'
_computing_structure_solution 'SHELXS-97 (Sheldrick, 1990)'
_diffrn_ambient_temperature 296(2)
_diffrn_measured_fraction_theta_full 0.976
_diffrn_measured_fraction_theta_max 0.976
_diffrn_measurement_device_type 'Bruker APEX-II CCD'
_diffrn_measurement_method '\f and \w scans'
_diffrn_radiation_monochromator graphite
_diffrn_radiation_source 'fine-focus sealed tube'
_diffrn_radiation_type CuK\a
_diffrn_radiation_wavelength 1.54178
_diffrn_reflns_av_R_equivalents 0.0387
_diffrn_reflns_av_sigmaI/netI 0.0210
_diffrn_reflns_limit_h_max 23
_diffrn_reflns_limit_h_min -23
_diffrn_reflns_limit_k_max 10
_diffrn_reflns_limit_k_min -5
_diffrn_reflns_limit_l_max 31
_diffrn_reflns_limit_l_min -31
_diffrn_reflns_number 34500
_diffrn_reflns_theta_full 59.67
_diffrn_reflns_theta_max 59.67
_diffrn_reflns_theta_min 3.16
_diffrn_standards_number 0
_exptl_absorpt_coefficient_mu 1.326
_exptl_absorpt_correction_T_max 0.9367
_exptl_absorpt_correction_T_min 0.6191
_exptl_absorpt_correction_type multi-scan
_exptl_absorpt_process_details SADABS
_exptl_crystal_colour colourless
_exptl_crystal_density_diffrn 1.485
_exptl_crystal_description prismatic
_exptl_crystal_F_000 2496
_exptl_crystal_size_max 0.40
_exptl_crystal_size_mid 0.20
_exptl_crystal_size_min 0.05
_refine_diff_density_max 0.191
_refine_diff_density_min -0.150
_refine_diff_density_rms 0.032
_refine_ls_extinction_method none
_refine_ls_goodness_of_fit_ref 1.052
_refine_ls_hydrogen_treatment mixed
_refine_ls_matrix_type full
_refine_ls_number_parameters 396
_refine_ls_number_reflns 3942
_refine_ls_number_restraints 2
_refine_ls_restrained_S_all 1.053
_refine_ls_R_factor_all 0.0425
_refine_ls_R_factor_gt 0.0305
_refine_ls_shift/su_max 0.003
_refine_ls_shift/su_mean 0.000
_refine_ls_structure_factor_coef Fsqd
_refine_ls_weighting_details 'calc w=1/[\s^2^(Fo^2^)+(0.0368P)^2^+1.6727P] where P=(Fo^2^+2Fc^2^)/3'
_refine_ls_weighting_scheme calc
_refine_ls_wR_factor_gt 0.0724
_refine_ls_wR_factor_ref 0.0789
_reflns_number_gt 3206
_reflns_number_total 3942
_reflns_threshold_expression >2sigma(I)
_cod_data_source_file ja210564a_si_001_5.cif
_cod_data_source_block AEPF17
_cod_database_code 4117630

loop_
_symmetry_equiv_pos_as_xyz
'x, y, z'
'-x+1/2, -y, z+1/2'
'-x, y+1/2, -z+1/2'
'x+1/2, -y+1/2, -z'
'-x, -y, -z'
'x-1/2, y, -z-1/2'
'x, -y-1/2, z-1/2'
'-x-1/2, y-1/2, z'

loop_
_atom_site_label
_atom_site_type_symbol
_atom_site_fract_x
_atom_site_fract_y
_atom_site_fract_z
_atom_site_U_iso_or_equiv
_atom_site_adp_type
_atom_site_occupancy
_atom_site_symmetry_multiplicity
_atom_site_calc_flag
_atom_site_refinement_flags
C1 C 0.22049(8) 0.51403(19) 0.95299(6) 0.0301(4) Uani 1 1 d .
C2 C 0.19552(8) 0.45003(18) 0.90733(6) 0.0296(4) Uani 1 1 d .
C3 C 0.17031(9) 0.5366(2) 0.87187(6) 0.0387(5) Uani 1 1 d .
H3 H 0.1710 0.6355 0.8756 0.046 Uiso 1 1 calc R
C4 C 0.19329(9) 0.3038(2) 0.90115(6) 0.0389(5) Uani 1 1 d .
H4 H 0.2105 0.2439 0.9244 0.047 Uiso 1 1 calc R
C5 C 0.16560(9) 0.2448(2) 0.86062(6) 0.0402(5) Uani 1 1 d .
H5 H 0.1636 0.1458 0.8575 0.048 Uiso 1 1 calc R
C6 C 0.14415(9) 0.4776(2) 0.83112(6) 0.0412(5) Uani 1 1 d .
H6 H 0.1284 0.5375 0.8074 0.049 Uiso 1 1 calc R
C7 C 0.14102(8) 0.33025(19) 0.82503(6) 0.0340(4) Uani 1 1 d .
C8 C 0.10840(9) 0.2719(2) 0.77938(6) 0.0372(4) Uani 1 1 d .
C9 C 0.03602(10) 0.2845(3) 0.78782(7) 0.0481(5) Uani 1 1 d .
C10 C 0.12396(11) 0.1129(2) 0.77054(7) 0.0493(5) Uani 1 1 d .
C11 C 0.13120(9) 0.3555(2) 0.73488(6) 0.0376(4) Uani 1 1 d .
C12 C 0.09171(10) 0.4025(2) 0.69872(7) 0.0494(5) Uani 1 1 d .
H12 H 0.0482 0.3838 0.7003 0.059 Uiso 1 1 calc R
C13 C 0.19571(9) 0.3839(2) 0.73095(7) 0.0466(5) Uani 1 1 d .
H13 H 0.2234 0.3512 0.7545 0.056 Uiso 1 1 calc R
C14 C 0.11618(10) 0.4774(2) 0.65997(7) 0.0495(5) Uani 1 1 d .
H14 H 0.0888 0.5078 0.6358 0.059 Uiso 1 1 calc R
C15 C 0.21963(10) 0.4598(2) 0.69277(7) 0.0486(5) Uani 1 1 d .
H15 H 0.2631 0.4792 0.6913 0.058 Uiso 1 1 calc R
C16 C 0.18018(9) 0.5075(2) 0.65667(6) 0.0388(5) Uani 1 1 d .
C17 C 0.20807(10) 0.5932(2) 0.61626(7) 0.0407(5) Uani 1 1 d .
C18 C 0.09113(11) 0.9343(2) 0.94960(8) 0.0551(6) Uani 1 1 d .
H18 H 0.1249 0.9861 0.9367 0.066 Uiso 1 1 calc R
C19 C 0.03011(13) 0.9561(3) 0.93084(9) 0.0709(7) Uani 1 1 d .
H19 H 0.0238 1.0202 0.9059 0.085 Uiso 1 1 calc R
C20 C -0.01992(12) 0.8823(3) 0.94956(9) 0.0707(7) Uani 1 1 d .
H20 H -0.0609 0.8968 0.9378 0.085 Uiso 1 1 calc R
C21 C -0.00961(10) 0.7850(3) 0.98638(8) 0.0550(6) Uani 1 1 d .
C22 C 0.05333(9) 0.7687(2) 1.00264(7) 0.0415(5) Uani 1 1 d .
C23 C -0.05946(10) 0.7031(3) 1.00830(10) 0.0707(7) Uani 1 1 d .
H23 H -0.1012 0.7141 0.9978 0.085 Uiso 1 1 calc R
C24 C -0.04674(11) 0.6112(3) 1.04359(10) 0.0723(7) Uani 1 1 d .
H24 H -0.0800 0.5602 1.0575 0.087 Uiso 1 1 calc R
C25 C 0.06662(9) 0.6665(2) 1.04000(7) 0.0409(5) Uani 1 1 d .
C26 C 0.01648(10) 0.5893(2) 1.06048(8) 0.0546(6) Uani 1 1 d .
C27 C 0.03219(13) 0.4912(3) 1.09661(9) 0.0681(7) Uani 1 1 d .
H27 H 0.0002 0.4389 1.1117 0.082 Uiso 1 1 calc R
C28 C 0.09370(13) 0.4726(3) 1.10948(8) 0.0673(7) Uani 1 1 d .
H28 H 0.1046 0.4071 1.1331 0.081 Uiso 1 1 calc R
C29 C 0.14042(11) 0.5532(2) 1.08673(8) 0.0546(6) Uani 1 1 d .
H29 H 0.1827 0.5393 1.0957 0.066 Uiso 1 1 calc R
F1 F 0.10506(7) 0.07042(14) 0.72729(4) 0.0712(4) Uani 1 1 d .
F2 F 0.18621(6) 0.08781(13) 0.77291(4) 0.0623(3) Uani 1 1 d .
F3 F 0.09607(7) 0.02402(13) 0.80183(4) 0.0658(4) Uani 1 1 d .
F4 F 0.00114(6) 0.21727(16) 0.75481(5) 0.0699(4) Uani 1 1 d .
F5 F 0.01865(6) 0.22993(15) 0.83007(4) 0.0653(4) Uani 1 1 d .
F6 F 0.01725(6) 0.42048(15) 0.78816(4) 0.0617(3) Uani 1 1 d .
H1A H 0.2915(14) 0.611(2) 1.0456(10) 0.105(10) Uiso 1 1 d D
H1B H 0.2778(12) 0.743(3) 1.0775(7) 0.091(9) Uiso 1 1 d D
Mg1 Mg 0.19828(3) 0.78776(6) 1.01534(2) 0.03345(16) Uani 1 1 d .
N1 N 0.10316(7) 0.84388(17) 0.98469(5) 0.0408(4) Uani 1 1 d .
N2 N 0.12812(7) 0.64848(17) 1.05307(5) 0.0406(4) Uani 1 1 d .
O1 O 0.28131(6) 0.70950(15) 1.04486(5) 0.0460(3) Uani 1 1 d D
O2 O 0.20061(6) 0.63637(13) 0.96277(4) 0.0384(3) Uani 1 1 d .
O3 O 0.25925(6) 0.44465(14) 0.97772(5) 0.0469(4) Uani 1 1 d .
O4 O 0.25456(8) 0.67015(17) 0.62600(5) 0.0620(4) Uani 1 1 d .
O5 O 0.18359(6) 0.57916(13) 0.57495(4) 0.0418(3) Uani 1 1 d .

loop_
_atom_site_aniso_label
_atom_site_aniso_U_11
_atom_site_aniso_U_22
_atom_site_aniso_U_33
_atom_site_aniso_U_23
_atom_site_aniso_U_13
_atom_site_aniso_U_12
C1 0.0307(9) 0.0323(10) 0.0272(10) 0.0005(8) 0.0034(8) -0.0035(8)
C2 0.0289(9) 0.0331(10) 0.0269(9) -0.0015(8) 0.0019(7) 0.0000(8)
C3 0.0520(12) 0.0302(10) 0.0339(11) 0.0014(9) -0.0036(9) -0.0027(9)
C4 0.0483(11) 0.0346(11) 0.0338(10) 0.0002(8) -0.0094(9) 0.0058(9)
C5 0.0533(12) 0.0307(10) 0.0366(11) -0.0029(9) -0.0078(9) 0.0004(9)
C6 0.0570(12) 0.0386(11) 0.0279(10) 0.0066(9) -0.0082(9) -0.0015(9)
C7 0.0371(10) 0.0403(11) 0.0245(9) -0.0005(8) 0.0005(8) -0.0031(8)
C8 0.0406(10) 0.0442(11) 0.0269(10) -0.0020(8) -0.0017(8) -0.0066(9)
C9 0.0469(12) 0.0623(15) 0.0351(11) 0.0045(10) -0.0019(10) -0.0111(11)
C10 0.0638(15) 0.0509(13) 0.0333(11) -0.0076(10) -0.0017(10) -0.0111(11)
C11 0.0418(11) 0.0463(11) 0.0246(10) -0.0021(8) -0.0024(8) -0.0052(9)
C12 0.0390(11) 0.0735(15) 0.0357(11) 0.0065(11) -0.0052(9) -0.0101(11)
C13 0.0416(11) 0.0683(14) 0.0299(11) 0.0090(10) -0.0044(9) -0.0026(10)
C14 0.0481(12) 0.0688(14) 0.0314(11) 0.0090(10) -0.0088(9) -0.0020(11)
C15 0.0406(11) 0.0716(14) 0.0338(11) 0.0056(11) 0.0006(9) -0.0082(10)
C16 0.0473(12) 0.0435(11) 0.0256(10) -0.0026(9) 0.0014(8) -0.0011(9)
C17 0.0509(12) 0.0377(11) 0.0335(11) -0.0018(9) 0.0039(10) 0.0029(10)
C18 0.0595(14) 0.0543(13) 0.0516(13) 0.0085(11) 0.0003(11) 0.0072(11)
C19 0.0743(18) 0.0760(17) 0.0626(16) 0.0154(14) -0.0150(14) 0.0185(15)
C20 0.0538(15) 0.0848(18) 0.0734(17) -0.0011(15) -0.0144(13) 0.0165(14)
C21 0.0410(12) 0.0641(15) 0.0597(15) -0.0121(12) -0.0005(10) 0.0084(11)
C22 0.0373(11) 0.0463(12) 0.0408(11) -0.0070(9) 0.0041(9) 0.0035(9)
C23 0.0341(12) 0.093(2) 0.0852(19) -0.0173(17) 0.0054(12) -0.0008(13)
C24 0.0450(14) 0.0876(19) 0.0843(19) -0.0058(17) 0.0212(13) -0.0131(13)
C25 0.0400(12) 0.0429(11) 0.0397(11) -0.0074(9) 0.0083(9) -0.0015(9)
C26 0.0497(13) 0.0602(14) 0.0539(14) -0.0074(12) 0.0179(11) -0.0080(11)
C27 0.0765(18) 0.0703(17) 0.0574(15) 0.0023(13) 0.0274(13) -0.0195(14)
C28 0.0863(19) 0.0678(16) 0.0478(14) 0.0153(12) 0.0087(13) -0.0088(14)
C29 0.0620(14) 0.0568(13) 0.0450(12) 0.0107(11) 0.0006(11) -0.0035(11)
F1 0.1056(11) 0.0649(8) 0.0430(7) -0.0182(6) -0.0111(7) -0.0159(8)
F2 0.0706(9) 0.0584(8) 0.0581(8) -0.0146(6) 0.0029(6) 0.0112(6)
F3 0.0950(10) 0.0482(7) 0.0541(8) 0.0018(6) 0.0016(7) -0.0194(7)
F4 0.0530(7) 0.0990(10) 0.0576(8) -0.0027(7) -0.0117(6) -0.0293(7)
F5 0.0538(7) 0.0942(10) 0.0478(7) 0.0153(7) 0.0104(6) -0.0131(7)
F6 0.0475(7) 0.0767(9) 0.0609(8) 0.0051(7) 0.0011(6) 0.0078(6)
Mg1 0.0374(3) 0.0327(3) 0.0303(3) -0.0040(3) 0.0043(3) -0.0017(3)
N1 0.0422(9) 0.0417(9) 0.0385(9) 0.0011(8) 0.0025(7) 0.0044(8)
N2 0.0440(10) 0.0418(9) 0.0359(9) 0.0023(8) 0.0026(7) -0.0007(7)
O1 0.0447(8) 0.0424(8) 0.0508(9) -0.0106(7) -0.0014(7) 0.0033(7)
O2 0.0458(7) 0.0342(7) 0.0351(7) -0.0073(6) -0.0020(6) 0.0040(6)
O3 0.0575(9) 0.0410(8) 0.0423(8) -0.0025(6) -0.0192(7) 0.0079(7)
O4 0.0747(10) 0.0688(10) 0.0425(8) 0.0069(7) -0.0054(8) -0.0289(9)
O5 0.0547(8) 0.0425(8) 0.0283(7) 0.0032(6) 0.0016(6) -0.0008(6)

loop_
_atom_type_symbol
_atom_type_description
_atom_type_scat_dispersion_real
_atom_type_scat_dispersion_imag
_atom_type_scat_source
C C 0.0181 0.0091 'International Tables Vol C Tables 4.2.6.8 and 6.1.1.4'
H H 0.0000 0.0000 'International Tables Vol C Tables 4.2.6.8 and 6.1.1.4'
N N 0.0311 0.0180 'International Tables Vol C Tables 4.2.6.8 and 6.1.1.4'
O O 0.0492 0.0322 'International Tables Vol C Tables 4.2.6.8 and 6.1.1.4'
F F 0.0727 0.0534 'International Tables Vol C Tables 4.2.6.8 and 6.1.1.4'
Mg Mg 0.1719 0.1771 'International Tables Vol C Tables 4.2.6.8 and 6.1.1.4'

loop_
_geom_angle_atom_site_label_1
_geom_angle_atom_site_label_2
_geom_angle_atom_site_label_3
_geom_angle
_geom_angle_site_symmetry_1
_geom_angle_site_symmetry_3
O2 C1 O3 124.87(16) . .
O2 C1 C2 115.73(15) . .
O3 C1 C2 119.39(16) . .
C4 C2 C3 118.43(16) . .
C4 C2 C1 120.83(16) . .
C3 C2 C1 120.60(16) . .
C6 C3 C2 120.71(18) . .
C6 C3 H3 119.6 . .
C2 C3 H3 119.6 . .
C2 C4 C5 120.67(17) . .
C2 C4 H4 119.7 . .
C5 C4 H4 119.7 . .
C7 C5 C4 121.17(17) . .
C7 C5 H5 119.4 . .
C4 C5 H5 119.4 . .
C3 C6 C7 121.05(17) . .
C3 C6 H6 119.5 . .
C7 C6 H6 119.5 . .
C5 C7 C6 117.94(16) . .
C5 C7 C8 123.92(16) . .
C6 C7 C8 118.12(16) . .
C10 C8 C9 107.89(17) . .
C10 C8 C11 107.02(15) . .
C9 C8 C11 112.92(16) . .
C10 C8 C7 112.24(16) . .
C9 C8 C7 106.38(15) . .
C11 C8 C7 110.45(14) . .
F6 C9 F4 106.99(17) . .
F6 C9 F5 106.10(17) . .
F4 C9 F5 106.40(16) . .
F6 C9 C8 111.47(17) . .
F4 C9 C8 113.44(17) . .
F5 C9 C8 111.99(17) . .
F2 C10 F1 106.54(17) . .
F2 C10 F3 106.66(18) . .
F1 C10 F3 106.13(16) . .
F2 C10 C8 111.76(17) . .
F1 C10 C8 111.71(18) . .
F3 C10 C8 113.58(17) . .
C12 C11 C13 117.92(17) . .
C12 C11 C8 124.46(17) . .
C13 C11 C8 117.63(16) . .
C11 C12 C14 120.72(18) . .
C11 C12 H12 119.6 . .
C14 C12 H12 119.6 . .
C15 C13 C11 121.13(18) . .
C15 C13 H13 119.4 . .
C11 C13 H13 119.4 . .
C16 C14 C12 121.10(18) . .
C16 C14 H14 119.5 . .
C12 C14 H14 119.5 . .
C13 C15 C16 121.05(18) . .
C13 C15 H15 119.5 . .
C16 C15 H15 119.5 . .
C14 C16 C15 118.07(18) . .
C14 C16 C17 122.64(17) . .
C15 C16 C17 119.27(17) . .
O4 C17 O5 125.18(18) . .
O4 C17 C16 116.68(17) . .
O5 C17 C16 118.12(17) . .
N1 C18 C19 123.2(2) . .
N1 C18 H18 118.4 . .
C19 C18 H18 118.4 . .
C20 C19 C18 119.2(2) . .
C20 C19 H19 120.4 . .
C18 C19 H19 120.4 . .
C19 C20 C21 119.8(2) . .
C19 C20 H20 120.1 . .
C21 C20 H20 120.1 . .
C20 C21 C22 117.2(2) . .
C20 C21 C23 123.5(2) . .
C22 C21 C23 119.3(2) . .
N1 C22 C21 123.26(19) . .
N1 C22 C25 117.52(16) . .
C21 C22 C25 119.22(19) . .
C24 C23 C21 120.9(2) . .
C24 C23 H23 119.5 . .
C21 C23 H23 119.5 . .
C23 C24 C26 121.6(2) . .
C23 C24 H24 119.2 . .
C26 C24 H24 119.2 . .
N2 C25 C26 122.87(19) . .
N2 C25 C22 117.59(17) . .
C26 C25 C22 119.53(19) . .
C25 C26 C27 117.1(2) . .
C25 C26 C24 119.4(2) . .
C27 C26 C24 123.5(2) . .
C28 C27 C26 120.0(2) . .
C28 C27 H27 120.0 . .
C26 C27 H27 120.0 . .
C27 C28 C29 118.8(2) . .
C27 C28 H28 120.6 . .
C29 C28 H28 120.6 . .
N2 C29 C28 123.6(2) . .
N2 C29 H29 118.2 . .
C28 C29 H29 118.2 . .
O3 Mg1 O2 96.75(5) 8_665 .
O3 Mg1 O1 95.39(6) 8_665 .
O2 Mg1 O1 91.29(6) . .
O3 Mg1 O5 92.80(6) 8_665 7_576
O2 Mg1 O5 169.96(6) . 7_576
O1 Mg1 O5 90.91(6) . 7_576
O3 Mg1 N2 164.73(6) 8_665 .
O2 Mg1 N2 87.27(6) . .
O1 Mg1 N2 99.26(6) . .
O5 Mg1 N2 82.71(6) 7_576 .
O3 Mg1 N1 91.36(6) 8_665 .
O2 Mg1 N1 84.70(6) . .
O1 Mg1 N1 172.52(7) . .
O5 Mg1 N1 91.99(6) 7_576 .
N2 Mg1 N1 74.29(6) . .
C18 N1 C22 117.38(18) . .
C18 N1 Mg1 127.34(14) . .
C22 N1 Mg1 115.14(12) . .
C29 N2 C25 117.60(17) . .
C29 N2 Mg1 126.99(14) . .
C25 N2 Mg1 115.40(12) . .
Mg1 O1 H1A 123.1(19) . .
Mg1 O1 H1B 101.4(16) . .
H1A O1 H1B 108(2) . .
C1 O2 Mg1 143.25(12) . .
C1 O3 Mg1 162.92(13) . 8_655
C17 O5 Mg1 126.92(12) . 7_575

loop_
_geom_bond_atom_site_label_1
_geom_bond_atom_site_label_2
_geom_bond_distance
_geom_bond_site_symmetry_2
C1 O2 1.247(2) .
C1 O3 1.249(2) .
C1 C2 1.504(2) .
C2 C4 1.378(3) .
C2 C3 1.384(2) .
C3 C6 1.380(3) .
C3 H3 0.9300 .
C4 C5 1.388(3) .
C4 H4 0.9300 .
C5 C7 1.376(3) .
C5 H5 0.9300 .
C6 C7 1.389(3) .
C6 H6 0.9300 .
C7 C8 1.548(2) .
C8 C10 1.540(3) .
C8 C9 1.541(3) .
C8 C11 1.546(3) .
C9 F6 1.330(3) .
C9 F4 1.335(2) .
C9 F5 1.338(2) .
C10 F2 1.328(3) .
C10 F1 1.334(2) .
C10 F3 1.341(2) .
C11 C12 1.379(3) .
C11 C13 1.383(3) .
C12 C14 1.389(3) .
C12 H12 0.9300 .
C13 C15 1.376(3) .
C13 H13 0.9300 .
C14 C16 1.374(3) .
C14 H14 0.9300 .
C15 C16 1.380(3) .
C15 H15 0.9300 .
C16 C17 1.503(3) .
C17 O4 1.242(2) .
C17 O5 1.271(2) .
C18 N1 1.319(3) .
C18 C19 1.398(3) .
C18 H18 0.9300 .
C19 C20 1.360(4) .
C19 H19 0.9300 .
C20 C21 1.390(3) .
C20 H20 0.9300 .
C21 C22 1.404(3) .
C21 C23 1.434(3) .
C22 N1 1.356(2) .
C22 C25 1.442(3) .
C23 C24 1.335(4) .
C23 H23 0.9300 .
C24 C26 1.422(3) .
C24 H24 0.9300 .
C25 N2 1.351(2) .
C25 C26 1.398(3) .
C26 C27 1.404(3) .
C27 C28 1.350(4) .
C27 H27 0.9300 .
C28 C29 1.390(3) .
C28 H28 0.9300 .
C29 N2 1.321(3) .
C29 H29 0.9300 .
Mg1 O3 2.0122(14) 8_665
Mg1 O2 2.0409(13) .
Mg1 O1 2.0614(15) .
Mg1 O5 2.1028(13) 7_576
Mg1 N2 2.2298(16) .
Mg1 N1 2.2337(17) .
O1 H1A 0.941(18) .
O1 H1B 0.968(17) .
O3 Mg1 2.0122(14) 8_655
O5 Mg1 2.1028(13) 7_575

loop_
_geom_hbond_atom_site_label_D
_geom_hbond_atom_site_label_H
_geom_hbond_atom_site_label_A
_geom_hbond_distance_DH
_geom_hbond_distance_HA
_geom_hbond_distance_DA
_geom_hbond_angle_DHA
_geom_hbond_site_symmetry_A
O1 H1B O4 0.968(17) 1.654(18) 2.594(2) 163(2) 7_576
O1 H1A O5 0.941(18) 2.03(2) 2.9195(19) 157(3) 2_565
